data_1517769
loop_
_publ_author_name
'Long-fei Yuan'
'Jun Li'
'Rui-ping Liu'
'Bin Liu'
'Hui Guo'
'Feng-xing Zhang'

_publ_section_title
;
 A novel 2D sandwich layered neodymium coordination polymer based on
 2,2'-bipyridyl-4,4'-dicarboxylate ligand
;
_journal_name_full
;
Inorganica Chimica Acta
;
_journal_page_first 197
_journal_page_last 200
_journal_volume 404
_journal_year 2013
_chemical_formula_sum 'C18 H13 N3 Nd O8'
_chemical_formula_weight 543.54
_space_group_IT_number 62
_symmetry_cell_setting orthorhombic
_symmetry_space_group_name_Hall '-P 2ac 2n'
_symmetry_space_group_name_H-M 'P n m a'
_atom_sites_solution_hydrogens geom
_atom_sites_solution_primary direct
_atom_sites_solution_secondary difmap
_cell_angle_alpha 90.00
_cell_angle_beta 90.00
_cell_angle_gamma 90.00
_cell_formula_units_Z 8
_cell_length_a 14.0940(10)
_cell_length_b 21.8826(16)
_cell_length_c 12.0521(9)
_cell_measurement_temperature 296(2)
_cell_volume 3717.0(5)
_computing_structure_refinement 'SHELXL-97 (Sheldrick, 1997)'
_computing_structure_solution 'SHELXS-97 (Sheldrick, 1990)'
_diffrn_ambient_temperature 296(2)
_diffrn_measured_fraction_theta_full 1.000
_diffrn_measured_fraction_theta_max 1.000
_diffrn_radiation_monochromator graphite
_diffrn_radiation_source 'fine-focus sealed tube'
_diffrn_radiation_type MoK\a
_diffrn_radiation_wavelength 0.71073
_diffrn_reflns_av_R_equivalents 0.0297
_diffrn_reflns_av_sigmaI/netI 0.0219
_diffrn_reflns_limit_h_max 16
_diffrn_reflns_limit_h_min -11
_diffrn_reflns_limit_k_max 24
_diffrn_reflns_limit_k_min -26
_diffrn_reflns_limit_l_max 14
_diffrn_reflns_limit_l_min -14
_diffrn_reflns_number 17614
_diffrn_reflns_theta_full 25.10
_diffrn_reflns_theta_max 25.10
_diffrn_reflns_theta_min 1.86
_exptl_absorpt_coefficient_mu 2.848
_exptl_absorpt_correction_T_max 0.6137
_exptl_absorpt_correction_T_min 0.4356
_exptl_absorpt_correction_type multi-scan
_exptl_absorpt_process_details SADABS
_exptl_crystal_density_diffrn 1.935
_exptl_crystal_density_method 'not measured'
_exptl_crystal_F_000 2112
_exptl_crystal_size_max 0.35
_exptl_crystal_size_mid 0.32
_exptl_crystal_size_min 0.19
_refine_diff_density_max 3.571
_refine_diff_density_min -0.881
_refine_diff_density_rms 0.188
_refine_ls_extinction_method none
_refine_ls_goodness_of_fit_ref 1.093
_refine_ls_hydrogen_treatment mixed
_refine_ls_matrix_type full
_refine_ls_number_parameters 349
_refine_ls_number_reflns 3407
_refine_ls_number_restraints 2
_refine_ls_restrained_S_all 1.209
_refine_ls_R_factor_all 0.0501
_refine_ls_R_factor_gt 0.0476
_refine_ls_shift/su_max 0.000
_refine_ls_shift/su_mean 0.000
_refine_ls_structure_factor_coef Fsqd
_refine_ls_weighting_details 'calc w=1/[\s^2^(Fo^2^)+(0.0697P)^2^+41.1936P] where P=(Fo^2^+2Fc^2^)/3'
_refine_ls_weighting_scheme calc
_refine_ls_wR_factor_gt 0.1374
_refine_ls_wR_factor_ref 0.1392
_reflns_number_gt 3131
_reflns_number_total 3407
_reflns_threshold_expression >2sigma(I)
_cod_data_source_file ICA-2013-404-197-200.cif
_cod_data_source_block xb4064
_cod_original_sg_symbol_H-M Pnma
_cod_database_code 1517769

loop_
_symmetry_equiv_pos_as_xyz
'x, y, z'
'-x+1/2, -y, z+1/2'
'-x, y+1/2, -z'
'x+1/2, -y+1/2, -z+1/2'
'-x, -y, -z'
'x-1/2, y, -z-1/2'
'x, -y-1/2, z'
'-x-1/2, y-1/2, z-1/2'

loop_
_atom_site_label
_atom_site_type_symbol
_atom_site_fract_x
_atom_site_fract_y
_atom_site_fract_z
_atom_site_U_iso_or_equiv
_atom_site_adp_type
_atom_site_occupancy
_atom_site_symmetry_multiplicity
_atom_site_calc_flag
_atom_site_refinement_flags
Nd1 Nd 0.16632(3) 0.111772(18) 1.03425(3) 0.01918(19) Uani 1 1 d .
C1 C 0.3632(7) 0.0675(6) 1.1865(8) 0.059(3) Uani 1 1 d .
H1 H 0.3138 0.0630 1.2369 0.071 Uiso 1 1 calc R
C2 C 0.4543(6) 0.0621(5) 1.2261(7) 0.042(2) Uani 1 1 d .
H2 H 0.4658 0.0547 1.3009 0.050 Uiso 1 1 calc R
C3 C 0.5276(5) 0.0679(4) 1.1524(6) 0.0242(16) Uani 1 1 d .
C4 C 0.5061(6) 0.0774(4) 1.0419(6) 0.0288(18) Uani 1 1 d .
H4 H 0.5546 0.0800 0.9897 0.035 Uiso 1 1 calc R
C5 C 0.4125(5) 0.0829(4) 1.0086(6) 0.0231(15) Uani 1 1 d .
C6 C 0.6295(6) 0.0636(4) 1.1909(7) 0.0344(19) Uani 1 1 d .
C7 C 0.3848(5) 0.0912(4) 0.8910(6) 0.0266(16) Uani 1 1 d .
C8 C 0.4514(6) 0.0947(5) 0.8067(7) 0.036(2) Uani 1 1 d .
H8 H 0.5157 0.0956 0.8240 0.044 Uiso 1 1 calc R
C9 C 0.4225(6) 0.0967(5) 0.6967(7) 0.040(2) Uani 1 1 d .
C10 C 0.3258(6) 0.0956(6) 0.6741(7) 0.044(3) Uani 1 1 d .
H10 H 0.3036 0.0955 0.6015 0.053 Uiso 1 1 calc R
C11 C 0.2634(6) 0.0948(5) 0.7631(7) 0.039(2) Uani 1 1 d .
H11 H 0.1987 0.0959 0.7481 0.047 Uiso 1 1 calc R
C12 C 0.4968(6) 0.1006(5) 0.6076(7) 0.044(2) Uani 1 1 d .
C13 C -0.0190(9) 0.2500 0.4564(10) 0.050(4) Uani 1 2 d S
H13 H -0.0826 0.2500 0.4769 0.060 Uiso 1 2 calc SR
C14 C 0.0014(11) 0.2500 0.3495(12) 0.077(7) Uani 1 2 d S
H14 H -0.0494 0.2500 0.2940 0.093 Uiso 1 2 calc SR
C15 C 0.0940(11) 0.2207(7) 0.3251(12) 0.026(3) Uani 0.50 1 d P
C16 C 0.1622(12) 0.2267(8) 0.4071(14) 0.030(4) Uani 0.50 1 d P
C17 C 0.1368(9) 0.2500 0.5113(10) 0.032(3) Uani 1 2 d S
C18 C 0.1295(11) 0.1948(7) 0.2121(12) 0.028(3) Uani 0.50 1 d PD
C19 C 0.2094(9) 0.2500 0.6006(9) 0.034(3) Uani 1 2 d S
C20 C 0.1844(9) 0.2500 0.7114(10) 0.032(3) Uani 1 2 d S
H20 H 0.1209 0.2500 0.7322 0.039 Uiso 1 2 calc SR
C21 C 0.2546(9) 0.2500 0.7906(9) 0.036(3) Uani 1 2 d S
C22 C 0.3488(11) 0.2500 0.7566(12) 0.069(6) Uani 1 2 d S
H22 H 0.3979 0.2500 0.8081 0.083 Uiso 1 2 calc SR
C23 C 0.3675(11) 0.2500 0.6439(12) 0.075(6) Uani 1 2 d S
H23 H 0.4304 0.2500 0.6207 0.090 Uiso 1 2 calc SR
C24 C 0.2283(8) 0.2500 0.9118(9) 0.029(3) Uani 1 2 d S
N1 N 0.3408(4) 0.0787(4) 1.0816(6) 0.0337(17) Uani 1 1 d .
N2 N 0.2908(5) 0.0926(4) 0.8688(5) 0.0304(15) Uani 1 1 d .
N3 N 0.2997(8) 0.2500 0.5673(9) 0.056(4) Uani 1 2 d S
N4 N 0.0467(10) 0.2500 0.5376(9) 0.076(6) Uani 1 2 d S
O1 O 0.6414(4) 0.0614(4) 1.2955(5) 0.0428(16) Uani 1 1 d .
O2 O 0.6923(4) 0.0619(4) 1.1196(5) 0.054(2) Uani 1 1 d .
O3 O 0.5739(5) 0.1260(5) 0.6339(5) 0.065(2) Uani 1 1 d .
O4 O 0.4824(4) 0.0782(3) 0.5132(4) 0.0363(14) Uani 1 1 d .
O5 O 0.2477(11) 0.1886(6) 0.1567(13) 0.046(4) Uani 0.50 1 d PD
O6 O 0.0622(19) 0.1906(15) 0.137(2) 0.031(7) Uani 0.25 1 d PD
O7 O 0.186(3) 0.2077(13) 0.943(2) 0.050(8) Uani 0.25 1 d P
O8 O 0.1590(5) 0.0055(3) 0.9682(5) 0.0361(16) Uani 1 1 d .
O9 O 0.3340(9) 0.3301(7) 0.3669(12) 0.123(5) Uani 1 1 d .
O7' O 0.2512(19) 0.2025(11) 0.9736(18) 0.030(5) Uani 0.25 1 d P
O5' O 0.2070(9) 0.1765(7) 0.2060(10) 0.034(3) Uani 0.50 1 d P
O6' O 0.034(2) 0.1808(15) 0.096(3) 0.039(7) Uani 0.25 1 d P
H8A H 0.116(9) -0.020(6) 0.984(9) 0.05(3) Uiso 1 1 d .
H8B H 0.204(11) -0.010(7) 0.942(11) 0.08(5) Uiso 1 1 d .
H16 H 0.221(12) 0.218(7) 0.407(12) 0.01(4) Uiso 0.50 1 d P

loop_
_atom_site_aniso_label
_atom_site_aniso_U_11
_atom_site_aniso_U_22
_atom_site_aniso_U_33
_atom_site_aniso_U_23
_atom_site_aniso_U_13
_atom_site_aniso_U_12
Nd1 0.0154(3) 0.0277(3) 0.0145(3) -0.00111(14) 0.00115(13) 0.00008(14)
C1 0.019(4) 0.128(11) 0.030(5) 0.030(6) 0.002(4) 0.003(5)
C2 0.020(4) 0.080(7) 0.025(4) 0.019(4) -0.002(3) 0.001(4)
C3 0.016(4) 0.032(4) 0.025(4) -0.005(3) -0.003(3) 0.001(3)
C4 0.019(4) 0.048(5) 0.020(4) -0.005(3) 0.001(3) 0.002(4)
C5 0.016(4) 0.032(4) 0.021(3) -0.002(3) 0.000(3) 0.000(3)
C6 0.022(4) 0.057(6) 0.024(4) -0.011(4) -0.005(3) 0.007(4)
C7 0.019(4) 0.041(4) 0.020(4) -0.007(3) -0.002(3) 0.003(3)
C8 0.014(4) 0.074(6) 0.021(4) -0.005(4) -0.002(3) 0.008(4)
C9 0.021(4) 0.079(7) 0.019(4) -0.010(4) 0.001(3) 0.011(4)
C10 0.024(4) 0.090(8) 0.019(4) -0.016(5) -0.005(3) 0.011(5)
C11 0.017(4) 0.078(6) 0.021(4) -0.014(4) -0.005(3) 0.010(4)
C12 0.022(4) 0.092(8) 0.019(4) -0.011(4) -0.002(4) 0.017(5)
C13 0.019(6) 0.102(13) 0.028(7) 0.000 0.002(5) 0.000
C14 0.025(7) 0.18(2) 0.026(7) 0.000 -0.003(6) 0.000
C15 0.033(8) 0.027(7) 0.017(7) -0.002(6) -0.003(6) -0.003(7)
C16 0.026(9) 0.039(8) 0.024(8) -0.003(6) 0.008(6) 0.003(6)
C17 0.031(6) 0.046(7) 0.019(5) 0.000 0.000(5) 0.000
C18 0.037(10) 0.030(8) 0.018(7) -0.002(6) 0.002(7) 0.001(7)
C19 0.033(6) 0.048(7) 0.020(5) 0.000 0.003(5) 0.000
C20 0.031(6) 0.043(7) 0.023(6) 0.000 0.003(5) 0.000
C21 0.035(6) 0.057(8) 0.017(5) 0.000 0.002(5) 0.000
C22 0.038(8) 0.143(18) 0.026(7) 0.000 -0.002(6) 0.000
C23 0.032(8) 0.17(2) 0.026(7) 0.000 0.003(6) 0.000
C24 0.027(6) 0.044(7) 0.016(5) 0.000 -0.001(4) 0.000
N1 0.015(3) 0.059(5) 0.027(4) 0.013(3) 0.003(3) 0.003(3)
N2 0.018(3) 0.050(4) 0.023(3) -0.007(3) 0.000(3) 0.004(3)
N3 0.032(6) 0.118(12) 0.018(5) 0.000 0.005(5) 0.000
N4 0.033(7) 0.170(18) 0.023(6) 0.000 0.006(5) 0.000
O1 0.026(3) 0.081(5) 0.021(3) -0.013(3) -0.005(2) 0.006(3)
O2 0.018(3) 0.118(7) 0.026(3) -0.016(4) -0.001(3) 0.015(4)
O3 0.021(3) 0.146(8) 0.026(3) -0.026(4) 0.002(3) 0.000(4)
O4 0.031(3) 0.062(4) 0.016(3) -0.005(3) 0.003(2) 0.006(3)
O5 0.056(10) 0.036(7) 0.045(9) -0.015(7) -0.030(8) 0.011(7)
O6 0.029(17) 0.047(17) 0.016(14) -0.010(12) -0.006(11) 0.007(13)
O7 0.09(3) 0.034(14) 0.027(13) 0.005(11) 0.011(16) -0.022(16)
O8 0.029(3) 0.031(3) 0.048(4) -0.008(3) 0.013(3) -0.002(3)
O9 0.123(11) 0.138(12) 0.108(10) 0.007(9) 0.003(8) -0.008(8)
O7' 0.029(13) 0.037(13) 0.024(12) 0.009(9) -0.004(10) -0.003(11)
O5' 0.031(8) 0.052(8) 0.020(6) -0.005(6) 0.011(5) 0.002(6)
O6' 0.034(18) 0.037(15) 0.05(2) -0.013(15) 0.004(15) 0.003(13)

loop_
_atom_type_symbol
_atom_type_description
_atom_type_scat_dispersion_real
_atom_type_scat_dispersion_imag
_atom_type_scat_source
C C 0.0033 0.0016 'International Tables Vol C Tables 4.2.6.8 and 6.1.1.4'
H H 0.0000 0.0000 'International Tables Vol C Tables 4.2.6.8 and 6.1.1.4'
N N 0.0061 0.0033 'International Tables Vol C Tables 4.2.6.8 and 6.1.1.4'
O O 0.0106 0.0060 'International Tables Vol C Tables 4.2.6.8 and 6.1.1.4'
Nd Nd -0.1943 3.0179 'International Tables Vol C Tables 4.2.6.8 and 6.1.1.4'

loop_
_geom_angle_atom_site_label_1
_geom_angle_atom_site_label_2
_geom_angle_atom_site_label_3
_geom_angle
_geom_angle_site_symmetry_1
_geom_angle_site_symmetry_3
O1 Nd1 O7 146.1(7) 6_558 .
O1 Nd1 O3 135.0(2) 6_558 6_557
O7 Nd1 O3 64.2(9) . 6_557
O1 Nd1 O7' 135.8(6) 6_558 .
O7 Nd1 O7' 23.9(9) . .
O3 Nd1 O7' 84.7(6) 6_557 .
O1 Nd1 O8 80.4(2) 6_558 .
O7 Nd1 O8 133.5(7) . .
O3 Nd1 O8 80.1(3) 6_557 .
O7' Nd1 O8 134.1(6) . .
O1 Nd1 O6' 84.9(8) 6_558 1_556
O7 Nd1 O6' 72.1(12) . 1_556
O3 Nd1 O6' 76.9(8) 6_557 1_556
O7' Nd1 O6' 87.9(10) . 1_556
O8 Nd1 O6' 129.3(7) . 1_556
O1 Nd1 O5 82.5(4) 6_558 1_556
O7 Nd1 O5 68.2(8) . 1_556
O3 Nd1 O5 130.5(4) 6_557 1_556
O7' Nd1 O5 53.5(7) . 1_556
O8 Nd1 O5 147.3(3) . 1_556
O6' Nd1 O5 76.3(8) 1_556 1_556
O1 Nd1 O5' 65.8(4) 6_558 1_556
O7 Nd1 O5' 81.9(7) . 1_556
O3 Nd1 O5' 136.1(4) 6_557 1_556
O7' Nd1 O5' 71.5(6) . 1_556
O8 Nd1 O5' 142.2(4) . 1_556
O6' Nd1 O5' 66.1(8) 1_556 1_556
O5 Nd1 O5' 19.6(4) 1_556 1_556
O1 Nd1 O6 79.0(7) 6_558 1_556
O7 Nd1 O6 72.5(11) . 1_556
O3 Nd1 O6 90.6(5) 6_557 1_556
O7' Nd1 O6 83.0(10) . 1_556
O8 Nd1 O6 139.7(7) . 1_556
O6' Nd1 O6 15.0(6) 1_556 1_556
O5 Nd1 O6 62.0(6) 1_556 1_556
O5' Nd1 O6 51.1(5) 1_556 1_556
O1 Nd1 N1 79.7(2) 6_558 .
O7 Nd1 N1 103.6(10) . .
O3 Nd1 N1 135.9(2) 6_557 .
O7' Nd1 N1 80.2(7) . .
O8 Nd1 N1 81.3(2) . .
O6' Nd1 N1 142.7(7) 1_556 .
O5 Nd1 N1 68.2(4) 1_556 .
O5' Nd1 N1 76.6(3) 1_556 .
O6 Nd1 N1 127.7(5) 1_556 .
O1 Nd1 N2 132.1(2) 6_558 .
O7 Nd1 N2 73.8(8) . .
O3 Nd1 N2 75.6(2) 6_557 .
O7' Nd1 N2 65.4(6) . .
O8 Nd1 N2 68.9(2) . .
O6' Nd1 N2 143.0(8) 1_556 .
O5 Nd1 N2 104.0(4) 1_556 .
O5' Nd1 N2 122.5(3) 1_556 .
O6 Nd1 N2 146.2(8) 1_556 .
N1 Nd1 N2 60.5(2) . .
O1 Nd1 O4 85.18(19) 6_558 6_557
O7 Nd1 O4 104.3(10) . 6_557
O3 Nd1 O4 49.9(2) 6_557 6_557
O7' Nd1 O4 128.2(6) . 6_557
O8 Nd1 O4 69.0(2) . 6_557
O6' Nd1 O4 61.5(7) 1_556 6_557
O5 Nd1 O4 136.8(4) 1_556 6_557
O5' Nd1 O4 121.6(3) 1_556 6_557
O6 Nd1 O4 75.1(6) 1_556 6_557
N1 Nd1 O4 148.6(2) . 6_557
N2 Nd1 O4 114.74(19) . 6_557
N1 C1 C2 124.7(8) . .
N1 C1 H1 117.6 . .
C2 C1 H1 117.6 . .
C3 C2 C1 118.1(8) . .
C3 C2 H2 121.0 . .
C1 C2 H2 121.0 . .
C2 C3 C4 118.3(7) . .
C2 C3 C6 120.8(7) . .
C4 C3 C6 120.9(7) . .
C3 C4 C5 120.1(7) . .
C3 C4 H4 120.0 . .
C5 C4 H4 120.0 . .
N1 C5 C4 121.4(7) . .
N1 C5 C7 115.9(7) . .
C4 C5 C7 122.6(7) . .
O2 C6 O1 126.5(8) . .
O2 C6 C3 117.9(7) . .
O1 C6 C3 115.6(7) . .
N2 C7 C8 121.2(7) . .
N2 C7 C5 116.7(7) . .
C8 C7 C5 122.0(7) . .
C7 C8 C9 120.2(7) . .
C7 C8 H8 119.9 . .
C9 C8 H8 119.9 . .
C8 C9 C10 118.3(8) . .
C8 C9 C12 118.7(7) . .
C10 C9 C12 123.0(8) . .
C11 C10 C9 118.1(8) . .
C11 C10 H10 121.0 . .
C9 C10 H10 121.0 . .
N2 C11 C10 123.8(7) . .
N2 C11 H11 118.1 . .
C10 C11 H11 118.1 . .
O4 C12 O3 122.6(8) . .
O4 C12 C9 120.8(9) . .
O3 C12 C9 116.6(8) . .
O4 C12 Nd1 68.8(5) . 6_657
O3 C12 Nd1 53.9(4) . 6_657
C9 C12 Nd1 169.8(6) . 6_657
C14 C13 N4 124.0(13) . .
C14 C13 H13 118.0 . .
N4 C13 H13 118.0 . .
C13 C14 C15 112.6(12) . 7_565
C13 C14 C15 112.6(12) . .
C15 C14 C15 51.2(13) 7_565 .
C13 C14 H14 120.5 . .
C15 C14 H14 120.5 7_565 .
C15 C14 H14 120.5 . .
C15 C15 C16 84.5(10) 7_565 .
C15 C15 C14 64.4(6) 7_565 .
C16 C15 C14 115.3(13) . .
C15 C15 C18 111.3(8) 7_565 .
C16 C15 C18 115.9(14) . .
C14 C15 C18 127.8(13) . .
C15 C15 C16 50.1(7) 7_565 7_565
C16 C15 C16 34.4(12) . 7_565
C14 C15 C16 94.8(10) . 7_565
C18 C15 C16 122.9(12) . 7_565
C16 C16 C15 95.5(10) 7_565 .
C16 C16 C17 68.7(7) 7_565 .
C15 C16 C17 119.8(14) . .
C16 C16 C15 50.1(7) 7_565 7_565
C15 C16 C15 45.4(12) . 7_565
C17 C16 C15 97.1(11) . 7_565
C16 C16 H16 103(10) 7_565 .
C15 C16 H16 131(10) . .
C17 C16 H16 110(10) . .
C15 C16 H16 131(10) 7_565 .
N4 C17 C16 117.6(12) . .
N4 C17 C16 117.6(12) . 7_565
C16 C17 C16 42.7(15) . 7_565
N4 C17 C19 119.6(11) . .
C16 C17 C19 118.3(12) . .
C16 C17 C19 118.3(12) 7_565 .
O5' C18 O6 127.5(19) . .
O5' C18 C15 118.8(14) . .
O6 C18 C15 113.3(17) . .
O5' C18 O5 23.5(8) . .
O6 C18 O5 114.1(17) . .
C15 C18 O5 130.5(12) . .
O5' C18 Nd1 64.2(9) . 1_554
O6 C18 Nd1 64.6(15) . 1_554
C15 C18 Nd1 161.0(10) . 1_554
O5 C18 Nd1 60.4(6) . 1_554
N3 C19 C20 122.3(11) . .
N3 C19 C17 116.1(10) . .
C20 C19 C17 121.7(11) . .
C21 C20 C19 119.2(11) . .
C21 C20 H20 120.4 . .
C19 C20 H20 120.4 . .
C20 C21 C22 118.9(11) . .
C20 C21 C24 119.7(11) . .
C22 C21 C24 121.4(11) . .
C23 C22 C21 118.1(14) . .
C23 C22 H22 120.9 . .
C21 C22 H22 120.9 . .
N3 C23 C22 123.1(15) . .
N3 C23 H23 118.5 . .
C22 C23 H23 118.5 . .
O7 C24 O7 105(4) 7_565 .
O7 C24 O7' 46.9(19) 7_565 7_565
O7 C24 O7' 124.6(18) . 7_565
O7 C24 O7' 124.6(18) 7_565 .
O7 C24 O7' 46.9(19) . .
O7' C24 O7' 104(2) 7_565 .
O7 C24 C21 116.1(15) 7_565 .
O7 C24 C21 116.1(15) . .
O7' C24 C21 119.2(12) 7_565 .
O7' C24 C21 119.2(12) . .
C1 N1 C5 117.3(7) . .
C1 N1 Nd1 118.8(6) . .
C5 N1 Nd1 122.9(5) . .
C11 N2 C7 118.3(7) . .
C11 N2 Nd1 121.0(5) . .
C7 N2 Nd1 119.8(5) . .
C23 N3 C19 118.5(11) . .
C17 N4 C13 119.4(11) . .
C6 O1 Nd1 149.9(7) . 6_658
C12 O3 Nd1 101.3(5) . 6_657
C12 O4 Nd1 86.1(5) . 6_657
O5' O5 C18 32.5(13) . .
O5' O5 Nd1 84.1(14) . 1_554
C18 O5 Nd1 81.1(7) . 1_554
O6' O6 C18 164(6) . .
O6' O6 Nd1 77(5) . 1_554
C18 O6 Nd1 88.1(16) . 1_554
O7' O7 C24 75(3) . .
O7' O7 Nd1 81(2) . .
C24 O7 Nd1 155(3) . .
Nd1 O8 H8A 126(8) . .
Nd1 O8 H8B 120(10) . .
H8A O8 H8B 113(10) . .
O7 O7' C24 58(2) . .
O7 O7' Nd1 76(2) . .
C24 O7' Nd1 133.9(18) . .
O5 O5' C18 124.0(19) . .
O5 O5' Nd1 76.4(13) . 1_554
C18 O5' Nd1 91.8(10) . 1_554
O6 O6' Nd1 88(5) . 1_554

loop_
_geom_bond_atom_site_label_1
_geom_bond_atom_site_label_2
_geom_bond_distance
_geom_bond_site_symmetry_2
Nd1 O1 2.355(6) 6_558
Nd1 O7 2.39(3) .
Nd1 O3 2.429(6) 6_557
Nd1 O7' 2.43(2) .
Nd1 O8 2.461(7) .
Nd1 O6' 2.51(3) 1_556
Nd1 O5 2.514(13) 1_556
Nd1 O5' 2.573(13) 1_556
Nd1 O6 2.58(3) 1_556
Nd1 N1 2.626(6) .
Nd1 N2 2.688(7) .
Nd1 O4 2.754(6) 6_557
C1 N1 1.326(11) .
C1 C2 1.375(12) .
C1 H1 0.9300 .
C2 C3 1.368(11) .
C2 H2 0.9300 .
C3 C4 1.382(10) .
C3 C6 1.512(10) .
C4 C5 1.385(11) .
C4 H4 0.9300 .
C5 N1 1.342(10) .
C5 C7 1.482(10) .
C6 O2 1.234(10) .
C6 O1 1.272(10) .
C7 N2 1.352(10) .
C7 C8 1.385(11) .
C8 C9 1.388(11) .
C8 H8 0.9300 .
C9 C10 1.390(12) .
C9 C12 1.503(12) .
C10 C11 1.387(12) .
C10 H10 0.9300 .
C11 N2 1.332(10) .
C11 H11 0.9300 .
C12 O4 1.256(10) .
C12 O3 1.260(12) .
C12 Nd1 2.948(9) 6_657
C13 C14 1.320(19) .
C13 N4 1.347(18) .
C13 H13 0.9300 .
C14 C15 1.48(2) 7_565
C14 C15 1.48(2) .
C14 H14 0.9800 .
C15 C15 1.28(3) 7_565
C15 C16 1.38(2) .
C15 C18 1.56(2) .
C15 C16 1.80(2) 7_565
C16 C16 1.02(3) 7_565
C16 C17 1.40(2) .
C16 C15 1.80(2) 7_565
C16 H16 0.86(16) .
C17 N4 1.310(18) .
C17 C16 1.40(2) 7_565
C17 C19 1.485(17) .
C18 O5' 1.17(2) .
C18 O6 1.313(19) .
C18 O5 1.800(17) .
C18 Nd1 2.858(14) 1_554
C19 N3 1.334(17) .
C19 C20 1.382(16) .
C20 C21 1.374(17) .
C20 H20 0.9300 .
C21 C22 1.39(2) .
C21 C24 1.507(15) .
C22 C23 1.38(2) .
C22 H22 0.9300 .
C23 N3 1.329(19) .
C23 H23 0.9300 .
C24 O7 1.16(3) 7_565
C24 O7 1.16(3) .
C24 O7' 1.32(2) 7_565
C24 O7' 1.32(2) .
O1 Nd1 2.355(6) 6_658
O3 Nd1 2.429(6) 6_657
O4 Nd1 2.754(6) 6_657
O5 O5' 0.866(16) .
O5 Nd1 2.514(12) 1_554
O6 O6' 0.67(3) .
O6 Nd1 2.58(3) 1_554
O7 O7' 1.00(4) .
O8 H8A 0.85(13) .
O8 H8B 0.78(15) .
O5' Nd1 2.573(13) 1_554
O6' Nd1 2.51(3) 1_554

loop_
_geom_hbond_atom_site_label_D
_geom_hbond_atom_site_label_H
_geom_hbond_atom_site_label_A
_geom_hbond_distance_DH
_geom_hbond_distance_HA
_geom_hbond_distance_DA
_geom_hbond_angle_DHA
_geom_hbond_site_symmetry_A
O8 H8B O2 0.78(15) 2.00(15) 2.772(9) 170(15) 5_657
O8 H8A O4 0.85(13) 1.91(13) 2.760(9) 178(11) 2

loop_
_geom_torsion_atom_site_label_1
_geom_torsion_atom_site_label_2
_geom_torsion_atom_site_label_3
_geom_torsion_atom_site_label_4
_geom_torsion
_geom_torsion_site_symmetry_1
_geom_torsion_site_symmetry_4
N1 C1 C2 C3 -1(2) . .
C1 C2 C3 C4 -1.6(15) . .
C1 C2 C3 C6 178.9(10) . .
C2 C3 C4 C5 2.3(13) . .
C6 C3 C4 C5 -178.2(8) . .
C3 C4 C5 N1 -0.7(13) . .
C3 C4 C5 C7 -178.1(8) . .
C2 C3 C6 O2 171.5(10) . .
C4 C3 C6 O2 -7.9(13) . .
C2 C3 C6 O1 -7.7(13) . .
C4 C3 C6 O1 172.8(9) . .
N1 C5 C7 N2 -1.1(11) . .
C4 C5 C7 N2 176.4(8) . .
N1 C5 C7 C8 -178.4(9) . .
C4 C5 C7 C8 -0.9(13) . .
N2 C7 C8 C9 -3.1(15) . .
C5 C7 C8 C9 174.0(9) . .
C7 C8 C9 C10 0.5(17) . .
C7 C8 C9 C12 179.8(10) . .
C8 C9 C10 C11 2.2(17) . .
C12 C9 C10 C11 -177.0(11) . .
C9 C10 C11 N2 -2.7(18) . .
C8 C9 C12 O4 150.4(10) . .
C10 C9 C12 O4 -30.3(17) . .
C8 C9 C12 O3 -27.9(16) . .
C10 C9 C12 O3 151.4(12) . .
C8 C9 C12 Nd1 -9(5) . 6_657
C10 C9 C12 Nd1 170(4) . 6_657
N4 C13 C14 C15 -27.9(8) . 7_565
N4 C13 C14 C15 27.9(8) . .
C13 C14 C15 C15 -101.5(8) . 7_565
C13 C14 C15 C16 -31.6(16) . .
C15 C14 C15 C16 69.9(14) 7_565 .
C13 C14 C15 C18 160.5(13) . .
C15 C14 C15 C18 -98.0(14) 7_565 .
C13 C14 C15 C16 -60.5(10) . 7_565
C15 C14 C15 C16 41.0(10) 7_565 7_565
C15 C15 C16 C16 0.000(3) 7_565 7_565
C14 C15 C16 C16 -58.3(11) . 7_565
C18 C15 C16 C16 111.1(12) . 7_565
C15 C15 C16 C17 68.5(13) 7_565 .
C14 C15 C16 C17 10(2) . .
C18 C15 C16 C17 179.6(12) . .
C16 C15 C16 C17 68.5(13) 7_565 .
C14 C15 C16 C15 -58.3(11) . 7_565
C18 C15 C16 C15 111.1(12) . 7_565
C16 C15 C16 C15 0.000(5) 7_565 7_565
C16 C16 C17 N4 101.8(7) 7_565 .
C15 C16 C17 N4 17.9(18) . .
C15 C16 C17 N4 59.8(11) 7_565 .
C15 C16 C17 C16 -83.9(15) . 7_565
C15 C16 C17 C16 -42.1(10) 7_565 7_565
C16 C16 C17 C19 -102.1(7) 7_565 .
C15 C16 C17 C19 174.0(12) . .
C15 C16 C17 C19 -144.2(8) 7_565 .
C15 C15 C18 O5' 101.8(14) 7_565 .
C16 C15 C18 O5' 7(2) . .
C14 C15 C18 O5' 175.3(14) . .
C16 C15 C18 O5' 46(2) 7_565 .
C15 C15 C18 O6 -85(2) 7_565 .
C16 C15 C18 O6 -179(2) . .
C14 C15 C18 O6 -12(3) . .
C16 C15 C18 O6 -140(2) 7_565 .
C15 C15 C18 O5 76.9(15) 7_565 .
C16 C15 C18 O5 -17(2) . .
C14 C15 C18 O5 150.4(13) . .
C16 C15 C18 O5 21(2) 7_565 .
C15 C15 C18 Nd1 -164(3) 7_565 1_554
C16 C15 C18 Nd1 101(3) . 1_554
C14 C15 C18 Nd1 -91(3) . 1_554
C16 C15 C18 Nd1 140(3) 7_565 1_554
N4 C17 C19 N3 180.000(2) . .
C16 C17 C19 N3 24.4(9) . .
C16 C17 C19 N3 -24.4(9) 7_565 .
N4 C17 C19 C20 0.000(3) . .
C16 C17 C19 C20 -155.6(9) . .
C16 C17 C19 C20 155.6(9) 7_565 .
N3 C19 C20 C21 0.000(3) . .
C17 C19 C20 C21 180.000(2) . .
C19 C20 C21 C22 0.000(4) . .
C19 C20 C21 C24 180.000(3) . .
C20 C21 C22 C23 0.000(4) . .
C24 C21 C22 C23 180.000(3) . .
C21 C22 C23 N3 0.000(4) . .
C20 C21 C24 O7 -62(2) . 7_565
C22 C21 C24 O7 118(2) . 7_565
C20 C21 C24 O7 62(2) . .
C22 C21 C24 O7 -118(2) . .
C20 C21 C24 O7' -115.5(16) . 7_565
C22 C21 C24 O7' 64.5(16) . 7_565
C20 C21 C24 O7' 115.5(16) . .
C22 C21 C24 O7' -64.5(16) . .
C2 C1 N1 C5 2.4(19) . .
C2 C1 N1 Nd1 -166.1(10) . .
C4 C5 N1 C1 -1.6(14) . .
C7 C5 N1 C1 175.9(10) . .
C4 C5 N1 Nd1 166.4(6) . .
C7 C5 N1 Nd1 -16.0(10) . .
O1 Nd1 N1 C1 -22.7(9) 6_558 .
O7 Nd1 N1 C1 122.8(11) . .
O3 Nd1 N1 C1 -170.4(9) 6_557 .
O7' Nd1 N1 C1 117.8(11) . .
O8 Nd1 N1 C1 -104.4(9) . .
O6' Nd1 N1 C1 44.6(16) 1_556 .
O5 Nd1 N1 C1 63.3(10) 1_556 .
O5' Nd1 N1 C1 44.7(9) 1_556 .
O6 Nd1 N1 C1 44.7(13) 1_556 .
N2 Nd1 N1 C1 -175.0(10) . .
O4 Nd1 N1 C1 -85.3(10) 6_557 .
O1 Nd1 N1 C5 169.4(7) 6_558 .
O7 Nd1 N1 C5 -45.1(10) . .
O3 Nd1 N1 C5 21.7(9) 6_557 .
O7' Nd1 N1 C5 -50.1(9) . .
O8 Nd1 N1 C5 87.7(7) . .
O6' Nd1 N1 C5 -123.3(14) 1_556 .
O5 Nd1 N1 C5 -104.6(8) 1_556 .
O5' Nd1 N1 C5 -123.2(8) 1_556 .
O6 Nd1 N1 C5 -123.2(11) 1_556 .
N2 Nd1 N1 C5 17.1(6) . .
O4 Nd1 N1 C5 106.8(7) 6_557 .
C10 C11 N2 C7 0.2(16) . .
C10 C11 N2 Nd1 168.7(9) . .
C8 C7 N2 C11 2.7(13) . .
C5 C7 N2 C11 -174.5(8) . .
C8 C7 N2 Nd1 -165.9(7) . .
C5 C7 N2 Nd1 16.9(10) . .
O1 Nd1 N2 C11 136.6(7) 6_558 .
O7 Nd1 N2 C11 -68.9(12) . .
O3 Nd1 N2 C11 -2.1(8) 6_557 .
O7' Nd1 N2 C11 -92.9(10) . .
O8 Nd1 N2 C11 82.7(8) . .
O6' Nd1 N2 C11 -45.2(15) 1_556 .
O5 Nd1 N2 C11 -130.9(8) 1_556 .
O5' Nd1 N2 C11 -138.0(8) 1_556 .
O6 Nd1 N2 C11 -70.7(12) 1_556 .
N1 Nd1 N2 C11 174.6(8) . .
O4 Nd1 N2 C11 29.7(8) 6_557 .
O1 Nd1 N2 C7 -55.1(7) 6_558 .
O7 Nd1 N2 C7 99.4(11) . .
O3 Nd1 N2 C7 166.2(7) 6_557 .
O7' Nd1 N2 C7 75.5(9) . .
O8 Nd1 N2 C7 -109.0(7) . .
O6' Nd1 N2 C7 123.1(13) 1_556 .
O5 Nd1 N2 C7 37.5(7) 1_556 .
O5' Nd1 N2 C7 30.4(8) 1_556 .
O6 Nd1 N2 C7 97.6(10) 1_556 .
N1 Nd1 N2 C7 -17.0(6) . .
O4 Nd1 N2 C7 -162.0(6) 6_557 .
C22 C23 N3 C19 0.000(3) . .
C20 C19 N3 C23 0.000(3) . .
C17 C19 N3 C23 180.000(2) . .
C16 C17 N4 C13 -24.3(9) . .
C16 C17 N4 C13 24.3(9) 7_565 .
C19 C17 N4 C13 180.000(2) . .
C14 C13 N4 C17 0.000(3) . .
O2 C6 O1 Nd1 90.0(14) . 6_658
C3 C6 O1 Nd1 -90.8(13) . 6_658
O4 C12 O3 Nd1 -2.4(12) . 6_657
C9 C12 O3 Nd1 175.9(8) . 6_657
O3 C12 O4 Nd1 2.1(11) . 6_657
C9 C12 O4 Nd1 -176.1(9) . 6_657
O6 C18 O5 O5' -130(3) . .
C15 C18 O5 O5' 68(3) . .
Nd1 C18 O5 O5' -93(2) 1_554 .
O5' C18 O5 Nd1 93(2) . 1_554
O6 C18 O5 Nd1 -37.3(19) . 1_554
C15 C18 O5 Nd1 160.9(14) . 1_554
O5' C18 O6 O6' 35(23) . .
C15 C18 O6 O6' -137(21) . .
O5 C18 O6 O6' 58(22) . .
Nd1 C18 O6 O6' 22(21) 1_554 .
O5' C18 O6 Nd1 13(3) . 1_554
C15 C18 O6 Nd1 -159.3(11) . 1_554
O5 C18 O6 Nd1 35.7(17) . 1_554
O7 C24 O7 O7' -124(3) 7_565 .
O7' C24 O7 O7' -76(4) 7_565 .
C21 C24 O7 O7' 107(2) . .
O7 C24 O7 Nd1 -129(4) 7_565 .
O7' C24 O7 Nd1 -81(6) 7_565 .
O7' C24 O7 Nd1 -5(4) . .
C21 C24 O7 Nd1 101(5) . .
O1 Nd1 O7 O7' 79(3) 6_558 .
O3 Nd1 O7 O7' -147(3) 6_557 .
O8 Nd1 O7 O7' -103(2) . .
O6' Nd1 O7 O7' 129(2) 1_556 .
O5 Nd1 O7 O7' 47(2) 1_556 .
O5' Nd1 O7 O7' 62(2) 1_556 .
O6 Nd1 O7 O7' 113(2) 1_556 .
N1 Nd1 O7 O7' -12(2) . .
N2 Nd1 O7 O7' -66(2) . .
O4 Nd1 O7 O7' -178(2) 6_557 .
O1 Nd1 O7 C24 84(5) 6_558 .
O3 Nd1 O7 C24 -142(5) 6_557 .
O7' Nd1 O7 C24 5(4) . .
O8 Nd1 O7 C24 -98(5) . .
O6' Nd1 O7 C24 134(5) 1_556 .
O5 Nd1 O7 C24 52(5) 1_556 .
O5' Nd1 O7 C24 67(5) 1_556 .
O6 Nd1 O7 C24 118(5) 1_556 .
N1 Nd1 O7 C24 -7(5) . .
N2 Nd1 O7 C24 -61(5) . .
O4 Nd1 O7 C24 -173(5) 6_557 .
Nd1 O7 O7' C24 177.8(16) . .
C24 O7 O7' Nd1 -177.8(16) . .
O7 C24 O7' O7 78(4) 7_565 .
O7' C24 O7' O7 125(3) 7_565 .
C21 C24 O7' O7 -100(2) . .
O7 C24 O7' Nd1 81(4) 7_565 .
O7 C24 O7' Nd1 3(2) . .
O7' C24 O7' Nd1 127.6(16) 7_565 .
C21 C24 O7' Nd1 -97(2) . .
O1 Nd1 O7' O7 -128(2) 6_558 .
O3 Nd1 O7' O7 29(2) 6_557 .
O8 Nd1 O7' O7 100(2) . .
O6' Nd1 O7' O7 -48(2) 1_556 .
O5 Nd1 O7' O7 -122(2) 1_556 .
O5' Nd1 O7' O7 -113(2) 1_556 .
O6 Nd1 O7' O7 -62(2) 1_556 .
N1 Nd1 O7' O7 168(2) . .
N2 Nd1 O7' O7 106(2) . .
O4 Nd1 O7' O7 3(3) 6_557 .
O1 Nd1 O7' C24 -130.6(17) 6_558 .
O7 Nd1 O7' C24 -2.6(18) . .
O3 Nd1 O7' C24 27(2) 6_557 .
O8 Nd1 O7' C24 98(2) . .
O6' Nd1 O7' C24 -50(2) 1_556 .
O5 Nd1 O7' C24 -125(2) 1_556 .
O5' Nd1 O7' C24 -116(2) 1_556 .
O6 Nd1 O7' C24 -64(2) 1_556 .
N1 Nd1 O7' C24 165(2) . .
N2 Nd1 O7' C24 103(2) . .
O4 Nd1 O7' C24 0(2) 6_557 .
Nd1 O5 O5' C18 -82.8(19) 1_554 .
C18 O5 O5' Nd1 82.8(19) . 1_554
O6 C18 O5' O5 62(3) . .
C15 C18 O5' O5 -126(2) . .
Nd1 C18 O5' O5 75(2) 1_554 .
O6 C18 O5' Nd1 -13(3) . 1_554
C15 C18 O5' Nd1 158.9(12) . 1_554
O5 C18 O5' Nd1 -75(2) . 1_554
C18 O6 O6' Nd1 -23(22) . 1_554
